data_7717804
loop_
_publ_author_name
'Khorshidi, Ghazaleh'
'Notash, Behrouz'

_publ_section_title
;
 Controlling pseudopolymorphism via robust and repetitive
 solvent-containing supramolecular interactions in urea-based
 isostructural coordination polymers
;
_journal_name_full 'Dalton Transactions'
_journal_paper_doi 10.1039/D4DT03344B
_journal_year 2025
_chemical_formula_moiety 'C11 H10 Cd I2 N4 O, C2 H6 O'
_chemical_formula_sum 'C13 H16 Cd I2 N4 O2'
_chemical_formula_weight 626.51
_space_group_crystal_system orthorhombic
_space_group_IT_number 33
_space_group_name_Hall 'P 2c -2n'
_space_group_name_H-M_alt 'P n a 21'
_atom_sites_solution_hydrogens mixed
_audit_creation_method SHELXL-2018/3
_audit_update_record
;
2025-01-06 deposited with the CCDC.	2025-01-10 downloaded from the CCDC.
;
_cell_angle_alpha 90
_cell_angle_beta 90
_cell_angle_gamma 90
_cell_formula_units_Z 4
_cell_length_a 9.0475(18)
_cell_length_b 10.378(2)
_cell_length_c 20.096(4)
_cell_measurement_reflns_used 3054
_cell_measurement_temperature 298(2)
_cell_measurement_theta_max 24.998
_cell_measurement_theta_min 2.209
_cell_volume 1886.9(6)
_computing_cell_refinement 'X-Area (Stoe & Cie GmbH, 2005)'
_computing_data_collection 'X-Area (Stoe & Cie GmbH, 2005)'
_computing_data_reduction 'X-Area (Stoe & Cie GmbH, 2005)'
_computing_molecular_graphics 'ORTEP-3 for Windows (Farrugia, 1997)'
_computing_publication_material 'WinGX (Farrugia, 1999)'
_computing_structure_refinement 'SHELXL-2018/3 (Sheldrick, 2018)'
_computing_structure_solution 'SHELXS-97 (Sheldrick, 2008)'
_diffrn_ambient_temperature 298(2)
_diffrn_detector_area_resol_mean '0.15 mm'
_diffrn_measured_fraction_theta_full 0.999
_diffrn_measured_fraction_theta_max 0.999
_diffrn_measurement_device_type 'STOE IPDS 2T'
_diffrn_measurement_method 'rotation method'
_diffrn_radiation_type MoK\a
_diffrn_radiation_wavelength 0.71073
_diffrn_reflns_av_R_equivalents 0.0902
_diffrn_reflns_av_unetI/netI 0.0726
_diffrn_reflns_Laue_measured_fraction_full 0.999
_diffrn_reflns_Laue_measured_fraction_max 0.999
_diffrn_reflns_limit_h_max 10
_diffrn_reflns_limit_h_min -9
_diffrn_reflns_limit_k_max 10
_diffrn_reflns_limit_k_min -12
_diffrn_reflns_limit_l_max 20
_diffrn_reflns_limit_l_min -23
_diffrn_reflns_number 5383
_diffrn_reflns_point_group_measured_fraction_full 0.919
_diffrn_reflns_point_group_measured_fraction_max 0.919
_diffrn_reflns_theta_full 24.998
_diffrn_reflns_theta_max 24.998
_diffrn_reflns_theta_min 2.209
_exptl_absorpt_coefficient_mu 4.440
_exptl_absorpt_correction_type numerical
_exptl_absorpt_process_details 'shape of crystal determined optically'
_exptl_crystal_colour colorless
_exptl_crystal_density_diffrn 2.205
_exptl_crystal_description needle
_exptl_crystal_F_000 1168
_exptl_crystal_size_max 0.300
_exptl_crystal_size_mid 0.200
_exptl_crystal_size_min 0.100
_exptl_transmission_factor_max 0.665
_exptl_transmission_factor_min 0.349
_refine_diff_density_max 0.864
_refine_diff_density_min -0.661
_refine_diff_density_rms 0.160
_refine_ls_abs_structure_details
;
 Classical Flack method preferred over Parsons because s.u. lower.
;
_refine_ls_abs_structure_Flack -0.04(11)
_refine_ls_extinction_method none
_refine_ls_goodness_of_fit_ref 0.918
_refine_ls_hydrogen_treatment mixed
_refine_ls_matrix_type full
_refine_ls_number_parameters 167
_refine_ls_number_reflns 3054
_refine_ls_number_restraints 6
_refine_ls_restrained_S_all 0.919
_refine_ls_R_factor_all 0.0865
_refine_ls_R_factor_gt 0.0604
_refine_ls_shift/su_max 0.009
_refine_ls_shift/su_mean 0.000
_refine_ls_structure_factor_coef Fsqd
_refine_ls_weighting_details 'w=1/[\s^2^(Fo^2^)+(0.0953P)^2^] where P=(Fo^2^+2Fc^2^)/3'
_refine_ls_weighting_scheme calc
_refine_ls_wR_factor_gt 0.1387
_refine_ls_wR_factor_ref 0.1500
_reflns_Friedel_coverage 0.784
_reflns_Friedel_fraction_full 0.834
_reflns_Friedel_fraction_max 0.834
_reflns_number_gt 2190
_reflns_number_total 3054
_reflns_threshold_expression 'I > 2\s(I)'
_cod_data_source_file d4dt03344b2.cif
_cod_data_source_block shelx_Cd-EtOH
_cod_database_code 7717804
_shelx_shelxl_version_number 2018/3
_shelx_space_group_comment
;
The symmetry employed for this shelxl refinement is uniquely defined
by the following loop, which should always be used as a source of
symmetry information in preference to the above space-group names.
They are only intended as comments.
;
_shelx_estimated_absorpt_t_min 0.349
_shelx_estimated_absorpt_t_max 0.665

loop_
_space_group_symop_operation_xyz
'x, y, z'
'-x, -y, z+1/2'
'x+1/2, -y+1/2, z'
'-x+1/2, y+1/2, z+1/2'

loop_
_atom_site_label
_atom_site_type_symbol
_atom_site_fract_x
_atom_site_fract_y
_atom_site_fract_z
_atom_site_U_iso_or_equiv
_atom_site_adp_type
_atom_site_occupancy
_atom_site_site_symmetry_order
_atom_site_calc_flag
_atom_site_refinement_flags_posn
_atom_site_refinement_flags_adp
_atom_site_refinement_flags_occupancy
_atom_site_disorder_assembly
_atom_site_disorder_group
Cd1 Cd -0.25985(16) 0.04970(16) 0.76979(10) 0.0507(4) Uani 1 1 d . . . . .
I2 I -0.28732(17) 0.27704(17) 0.70443(8) 0.0672(5) Uani 1 1 d . . . . .
I1 I -0.4770(2) -0.08031(18) 0.83238(11) 0.0760(6) Uani 1 1 d . . . . .
O1 O 0.2786(17) 0.3197(17) 1.0049(8) 0.057(4) Uani 1 1 d . . . . .
O2 O 0.414(2) 0.897(2) 0.0598(12) 0.099(5) Uani 1 1 d D . . . .
N1 N -0.069(2) 0.0743(17) 0.8419(10) 0.053(2) Uani 1 1 d . . . . .
N2 N 0.2679(19) 0.1037(19) 0.9810(9) 0.049(4) Uani 1 1 d . . . . .
H2A H 0.307144 0.030856 0.991112 0.058 Uiso 1 1 calc R U . . .
N3 N 0.4224(17) 0.1781(18) 1.0622(9) 0.047(4) Uani 1 1 d . . . . .
H3A H 0.441905 0.097363 1.066401 0.056 Uiso 1 1 calc R U . . .
N4 N 0.656(2) 0.4143(18) 1.1948(10) 0.056(5) Uani 1 1 d . . . . .
C2 C 0.004(3) -0.027(2) 0.8650(12) 0.053(2) Uani 1 1 d . . . . .
H2 H -0.021049 -0.107780 0.848624 0.064 Uiso 1 1 calc R U . . .
C1 C -0.023(3) 0.189(2) 0.8614(11) 0.053(2) Uani 1 1 d . . . . .
H1 H -0.066990 0.261274 0.842647 0.064 Uiso 1 1 calc R U . . .
C3 C 0.115(2) -0.018(2) 0.9123(11) 0.053(2) Uani 1 1 d . . . . .
H3 H 0.158457 -0.092146 0.929464 0.064 Uiso 1 1 calc R U . . .
C4 C 0.089(3) 0.208(2) 0.9086(12) 0.053(2) Uani 1 1 d . . . . .
H4 H 0.114174 0.291036 0.922492 0.064 Uiso 1 1 calc R U . . .
C5 C 0.159(2) 0.103(2) 0.9334(11) 0.047(5) Uani 1 1 d . . . . .
C6 C 0.320(2) 0.212(2) 1.0140(9) 0.044(5) Uani 1 1 d . . . . .
C7 C 0.498(2) 0.263(2) 1.1050(12) 0.050(5) Uani 1 1 d . . . . .
C9 C 0.588(3) 0.207(3) 1.1533(12) 0.064(7) Uani 1 1 d . . . . .
H9 H 0.596186 0.117773 1.156864 0.077 Uiso 1 1 calc R U . . .
C8 C 0.484(2) 0.391(3) 1.1026(11) 0.055(6) Uani 1 1 d . . . . .
H8 H 0.421655 0.429085 1.071756 0.066 Uiso 1 1 calc R U . . .
C11 C 0.565(2) 0.466(2) 1.1469(13) 0.053(6) Uani 1 1 d . . . . .
H11 H 0.557186 0.555358 1.143923 0.063 Uiso 1 1 calc R U . . .
C10 C 0.665(2) 0.290(2) 1.1966(11) 0.051(5) Uani 1 1 d . . . . .
H10 H 0.726261 0.252823 1.228437 0.061 Uiso 1 1 calc R U . . .
C12 C 0.522(3) 0.820(3) 0.0353(19) 0.099(5) Uani 1 1 d D . . . .
H12A H 0.484579 0.777652 -0.004492 0.119 Uiso 1 1 calc R U . . .
H12B H 0.542765 0.753021 0.067769 0.119 Uiso 1 1 calc DR U . . .
C13 C 0.658(4) 0.886(3) 0.0190(19) 0.099(5) Uani 1 1 d D . . . .
H13A H 0.740047 0.837854 0.036531 0.149 Uiso 1 1 calc R U . . .
H13B H 0.656762 0.970280 0.038213 0.149 Uiso 1 1 calc R U . . .
H13C H 0.667194 0.892281 -0.028429 0.149 Uiso 1 1 calc R U . . .
H2B H 0.381(9) 0.872(8) 0.098(3) 0.119 Uiso 1 1 d D U . . .

loop_
_atom_site_aniso_label
_atom_site_aniso_U_11
_atom_site_aniso_U_22
_atom_site_aniso_U_33
_atom_site_aniso_U_23
_atom_site_aniso_U_13
_atom_site_aniso_U_12
Cd1 0.0488(8) 0.0639(10) 0.0393(7) -0.0085(8) -0.0028(7) 0.0020(8)
I2 0.0701(9) 0.0750(11) 0.0564(9) 0.0078(9) 0.0017(9) 0.0160(8)
I1 0.0841(12) 0.0752(11) 0.0687(10) -0.0067(10) 0.0150(10) -0.0232(9)
O1 0.061(9) 0.056(11) 0.055(10) -0.006(8) -0.012(7) 0.004(8)
O2 0.106(12) 0.092(12) 0.100(13) 0.010(10) 0.011(10) 0.017(9)
N1 0.059(6) 0.051(5) 0.050(5) 0.001(5) -0.011(4) -0.006(4)
N2 0.052(11) 0.049(11) 0.045(11) -0.007(8) 0.000(8) 0.012(8)
N3 0.042(10) 0.046(11) 0.053(11) -0.005(9) -0.009(8) -0.008(8)
N4 0.067(11) 0.056(12) 0.045(11) -0.003(10) -0.003(9) -0.005(9)
C2 0.059(6) 0.051(5) 0.050(5) 0.001(5) -0.011(4) -0.006(4)
C1 0.059(6) 0.051(5) 0.050(5) 0.001(5) -0.011(4) -0.006(4)
C3 0.059(6) 0.051(5) 0.050(5) 0.001(5) -0.011(4) -0.006(4)
C4 0.059(6) 0.051(5) 0.050(5) 0.001(5) -0.011(4) -0.006(4)
C5 0.038(11) 0.060(15) 0.044(12) 0.008(10) 0.000(9) -0.004(10)
C6 0.052(12) 0.063(15) 0.017(9) -0.011(9) 0.007(8) 0.015(11)
C7 0.051(13) 0.048(14) 0.050(13) -0.001(11) 0.006(9) -0.008(11)
C9 0.069(15) 0.074(18) 0.049(14) 0.005(12) -0.017(12) -0.002(13)
C8 0.046(12) 0.079(19) 0.040(12) -0.010(12) -0.013(9) -0.006(12)
C11 0.037(11) 0.045(13) 0.075(16) 0.001(12) -0.008(10) 0.013(10)
C10 0.061(12) 0.066(16) 0.025(11) 0.011(11) -0.004(10) -0.014(11)
C12 0.106(12) 0.092(12) 0.100(13) 0.010(10) 0.011(10) 0.017(9)
C13 0.106(12) 0.092(12) 0.100(13) 0.010(10) 0.011(10) 0.017(9)

loop_
_atom_type_symbol
_atom_type_description
_atom_type_scat_dispersion_real
_atom_type_scat_dispersion_imag
_atom_type_scat_source
C C 0.0033 0.0016 'International Tables Vol C Tables 4.2.6.8 and 6.1.1.4'
H H 0.0000 0.0000 'International Tables Vol C Tables 4.2.6.8 and 6.1.1.4'
N N 0.0061 0.0033 'International Tables Vol C Tables 4.2.6.8 and 6.1.1.4'
O O 0.0106 0.0060 'International Tables Vol C Tables 4.2.6.8 and 6.1.1.4'
Cd Cd -0.8075 1.2024 'International Tables Vol C Tables 4.2.6.8 and 6.1.1.4'
I I -0.4742 1.8119 'International Tables Vol C Tables 4.2.6.8 and 6.1.1.4'

loop_
_geom_angle_atom_site_label_1
_geom_angle_atom_site_label_2
_geom_angle_atom_site_label_3
_geom_angle
_geom_angle_site_symmetry_1
_geom_angle_site_symmetry_3
_geom_angle_publ_flag
N4 Cd1 N1 100.2(7) 4_544 . ?
N4 Cd1 I1 107.7(5) 4_544 . ?
N1 Cd1 I1 108.2(5) . . ?
N4 Cd1 I2 104.8(5) 4_544 . ?
N1 Cd1 I2 106.3(5) . . ?
I1 Cd1 I2 126.50(8) . . ?
H2B O2 C12 113(5) . . ?
H2B O2 H2B 0(10) . . ?
C12 O2 H2B 113(5) . . ?
C2 N1 C1 117.0(19) . . ?
C2 N1 Cd1 120.8(15) . . ?
C1 N1 Cd1 122.1(15) . . ?
C6 N2 C5 125.6(19) . . ?
C6 N2 H2A 117.2 . . ?
C5 N2 H2A 117.2 . . ?
C6 N3 C7 127(2) . . ?
C6 N3 H3A 116.7 . . ?
C7 N3 H3A 116.7 . . ?
C10 N4 C11 116.7(19) . . ?
C10 N4 Cd1 125.0(16) . 4 ?
C11 N4 Cd1 118.1(15) . 4 ?
N1 C2 C3 123(2) . . ?
N1 C2 H2 118.3 . . ?
C3 C2 H2 118.3 . . ?
N1 C1 C4 124(2) . . ?
N1 C1 H1 118.0 . . ?
C4 C1 H1 118.0 . . ?
C5 C3 C2 119(2) . . ?
C5 C3 H3 120.7 . . ?
C2 C3 H3 120.7 . . ?
C5 C4 C1 118(2) . . ?
C5 C4 H4 120.9 . . ?
C1 C4 H4 120.9 . . ?
C3 C5 N2 115(2) . . ?
C3 C5 C4 119(2) . . ?
N2 C5 C4 126(2) . . ?
O1 C6 N2 125.3(19) . . ?
O1 C6 N3 123(2) . . ?
N2 C6 N3 111(2) . . ?
C8 C7 C9 120(2) . . ?
C8 C7 N3 124(2) . . ?
C9 C7 N3 117(2) . . ?
C7 C9 C10 118(2) . . ?
C7 C9 H9 121.2 . . ?
C10 C9 H9 121.2 . . ?
C7 C8 C11 119(2) . . ?
C7 C8 H8 120.4 . . ?
C11 C8 H8 120.4 . . ?
N4 C11 C8 123(2) . . ?
N4 C11 H11 118.7 . . ?
C8 C11 H11 118.7 . . ?
N4 C10 C9 124(2) . . ?
N4 C10 H10 118.0 . . ?
C9 C10 H10 118.0 . . ?
O2 C12 C13 114(3) . . ?
O2 C12 H12A 108.7 . . ?
C13 C12 H12A 108.7 . . ?
O2 C12 H12B 108.7 . . ?
C13 C12 H12B 108.7 . . ?
H12A C12 H12B 107.6 . . ?
C12 C13 H13A 109.5 . . ?
C12 C13 H13B 109.5 . . ?
H13A C13 H13B 109.5 . . ?
C12 C13 H13C 109.5 . . ?
H13A C13 H13C 109.5 . . ?
H13B C13 H13C 109.5 . . ?

loop_
_geom_bond_atom_site_label_1
_geom_bond_atom_site_label_2
_geom_bond_distance
_geom_bond_site_symmetry_2
_geom_bond_publ_flag
Cd1 N4 2.266(19) 4_544 ?
Cd1 N1 2.270(18) . ?
Cd1 I1 2.695(3) . ?
Cd1 I2 2.712(3) . ?
O1 C6 1.20(3) . ?
O2 H2B 0.86(3) . ?
O2 C12 1.35(2) . ?
O2 H2B 0.86(3) . ?
N1 C2 1.32(3) . ?
N1 C1 1.32(3) . ?
N2 C6 1.38(3) . ?
N2 C5 1.37(3) . ?
N2 H2A 0.8600 . ?
N3 C6 1.39(3) . ?
N3 C7 1.41(3) . ?
N3 H3A 0.8600 . ?
N4 C10 1.30(3) . ?
N4 C11 1.37(3) . ?
C2 C3 1.39(3) . ?
C2 H2 0.9300 . ?
C1 C4 1.40(3) . ?
C1 H1 0.9300 . ?
C3 C5 1.39(3) . ?
C3 H3 0.9300 . ?
C4 C5 1.36(3) . ?
C4 H4 0.9300 . ?
C7 C8 1.33(3) . ?
C7 C9 1.39(3) . ?
C9 C10 1.41(3) . ?
C9 H9 0.9300 . ?
C8 C11 1.39(3) . ?
C8 H8 0.9300 . ?
C11 H11 0.9300 . ?
C10 H10 0.9300 . ?
C12 C13 1.45(2) . ?
C12 H12A 0.9700 . ?
C12 H12B 0.9700 . ?
C13 H13A 0.9600 . ?
C13 H13B 0.9600 . ?
C13 H13C 0.9600 . ?

loop_
_geom_torsion_atom_site_label_1
_geom_torsion_atom_site_label_2
_geom_torsion_atom_site_label_3
_geom_torsion_atom_site_label_4
_geom_torsion
_geom_torsion_site_symmetry_1
_geom_torsion_site_symmetry_2
_geom_torsion_site_symmetry_3
_geom_torsion_site_symmetry_4
_geom_torsion_publ_flag
C1 N1 C2 C3 6(4) . . . . ?
Cd1 N1 C2 C3 -175.7(19) . . . . ?
C2 N1 C1 C4 -5(4) . . . . ?
Cd1 N1 C1 C4 176.3(19) . . . . ?
N1 C2 C3 C5 -4(4) . . . . ?
N1 C1 C4 C5 3(4) . . . . ?
C2 C3 C5 N2 179(2) . . . . ?
C2 C3 C5 C4 2(3) . . . . ?
C6 N2 C5 C3 -173(2) . . . . ?
C6 N2 C5 C4 3(4) . . . . ?
C1 C4 C5 C3 -2(3) . . . . ?
C1 C4 C5 N2 -178(2) . . . . ?
C5 N2 C6 O1 -1(3) . . . . ?
C5 N2 C6 N3 175.8(19) . . . . ?
C7 N3 C6 O1 -3(3) . . . . ?
C7 N3 C6 N2 179.8(18) . . . . ?
C6 N3 C7 C8 -3(4) . . . . ?
C6 N3 C7 C9 175(2) . . . . ?
C8 C7 C9 C10 -2(4) . . . . ?
N3 C7 C9 C10 180(2) . . . . ?
C9 C7 C8 C11 3(4) . . . . ?
N3 C7 C8 C11 -179(2) . . . . ?
C10 N4 C11 C8 1(3) . . . . ?
Cd1 N4 C11 C8 -173.6(18) 4 . . . ?
C7 C8 C11 N4 -2(4) . . . . ?
C11 N4 C10 C9 -1(4) . . . . ?
Cd1 N4 C10 C9 173.6(18) 4 . . . ?
C7 C9 C10 N4 1(4) . . . . ?
H2B O2 C12 C13 -125(8) . . . . ?
